data_2215433
loop_
_publ_author_name
'Fa-Qian Liu'
'Rong-Xun Li'
'Shao-Xiang Li'
'Li-Shui Sun'
'Guang-Ye Liu'

_publ_section_title
<i>catena</i>-Poly[[bis(1-vinyl-1<i>H</i>-imidazole-\k<i>N</i>^3^)copper(II)]-\m-phthalato-\k^2^<i>O</i>:<i>O</i>']
_journal_coeditor_code CV2291
_journal_issue 10
_journal_name_full 'Acta Crystallographica Section E'
_journal_page_first m2441
_journal_page_last m2441
_journal_paper_doi 10.1107/S1600536807042109
_journal_volume 63
_journal_year 2007
_chemical_formula_iupac '[Cu (C8 H4 O4) (C5 H6 N2)2]'
_chemical_formula_moiety 'C18 H16 Cu N4 O4'
_chemical_formula_sum 'C18 H16 Cu N4 O4'
_chemical_formula_weight 415.90
_chemical_name_systematic catena-Poly[[bis(1-vinyl-1H-imidazole-\kN^3^)copper(II)]-\m-phthalato-\k^2^O:O']
_space_group_IT_number 15
_symmetry_cell_setting monoclinic
_symmetry_space_group_name_Hall '-C 2yc'
_symmetry_space_group_name_H-M 'C 1 2/c 1'
_atom_sites_solution_hydrogens geom
_atom_sites_solution_primary direct
_atom_sites_solution_secondary difmap
_audit_creation_method SHELXL-97
_cell_angle_alpha 90.00
_cell_angle_beta 113.19(3)
_cell_angle_gamma 90.00
_cell_formula_units_Z 4
_cell_length_a 16.527(3)
_cell_length_b 8.1800(16)
_cell_length_c 14.463(3)
_cell_measurement_reflns_used 3318
_cell_measurement_temperature 293(2)
_cell_measurement_theta_max 25.14
_cell_measurement_theta_min 2.53
_cell_volume 1797.3(7)
_computing_cell_refinement 'SAINT (Bruker, 2001)'
_computing_data_collection 'SMART (Bruker, 2001)'
_computing_data_reduction 'SAINT (Bruker, 2001)'
_computing_molecular_graphics 'SHELXTL (Sheldrick, 2001)'
_computing_publication_material 'SHELXTL (Sheldrick, 2001) and local programs'
_computing_structure_refinement 'SHELXTL (Sheldrick, 2001)'
_computing_structure_solution 'SHELXTL (Sheldrick, 2001)'
_diffrn_ambient_temperature 293(2)
_diffrn_measured_fraction_theta_full 0.998
_diffrn_measured_fraction_theta_max 0.998
_diffrn_measurement_device_type 'Bruker SMART 1K CCD area-detector'
_diffrn_measurement_method 'thin-slice \w'
_diffrn_radiation_monochromator graphite
_diffrn_radiation_source 'fine-focus sealed tube'
_diffrn_radiation_type MoK\a
_diffrn_radiation_wavelength 0.71073
_diffrn_reflns_av_R_equivalents 0.0233
_diffrn_reflns_av_sigmaI/netI 0.0784
_diffrn_reflns_limit_h_max 20
_diffrn_reflns_limit_h_min -20
_diffrn_reflns_limit_k_max 10
_diffrn_reflns_limit_k_min 0
_diffrn_reflns_limit_l_max 17
_diffrn_reflns_limit_l_min -17
_diffrn_reflns_number 3525
_diffrn_reflns_theta_full 25.99
_diffrn_reflns_theta_max 25.99
_diffrn_reflns_theta_min 2.68
_exptl_absorpt_coefficient_mu 1.247
_exptl_absorpt_correction_T_max 0.8854
_exptl_absorpt_correction_T_min 0.7060
_exptl_absorpt_correction_type multi-scan
_exptl_absorpt_process_details '(SADABS; Sheldrick, 2004)'
_exptl_crystal_colour blue
_exptl_crystal_density_diffrn 1.537
_exptl_crystal_density_method 'not measured'
_exptl_crystal_description block
_exptl_crystal_F_000 852
_exptl_crystal_size_max 0.30
_exptl_crystal_size_mid 0.20
_exptl_crystal_size_min 0.10
_refine_diff_density_max 0.749
_refine_diff_density_min -0.633
_refine_ls_extinction_method none
_refine_ls_goodness_of_fit_ref 1.002
_refine_ls_hydrogen_treatment constr
_refine_ls_matrix_type full
_refine_ls_number_parameters 124
_refine_ls_number_reflns 1768
_refine_ls_number_restraints 40
_refine_ls_restrained_S_all 1.007
_refine_ls_R_factor_all 0.0693
_refine_ls_R_factor_gt 0.0476
_refine_ls_shift/su_max 0.000
_refine_ls_shift/su_mean 0.000
_refine_ls_structure_factor_coef Fsqd
_refine_ls_weighting_details 'calc w=1/[\s^2^(Fo^2^)+(0.0844P)^2^+0.9237P] where P=(Fo^2^+2Fc^2^)/3'
_refine_ls_weighting_scheme calc
_refine_ls_wR_factor_gt 0.1235
_refine_ls_wR_factor_ref 0.1355
_reflns_number_gt 1344
_reflns_number_total 1768
_reflns_threshold_expression I>2\s(I)
_cod_data_source_file cv2291.cif
_cod_data_source_block I
_cod_original_sg_symbol_H-M 'C 2/c'
_cod_database_code 2215433
_cod_database_fobs_code 2215433

loop_
_symmetry_equiv_pos_as_xyz
'x, y, z'
'-x, y, -z+1/2'
'x+1/2, y+1/2, z'
'-x+1/2, y+1/2, -z+1/2'
'-x, -y, -z'
'x, -y, z-1/2'
'-x+1/2, -y+1/2, -z'
'x+1/2, -y+1/2, z-1/2'

loop_
_atom_site_type_symbol
_atom_site_label
_atom_site_fract_x
_atom_site_fract_y
_atom_site_fract_z
_atom_site_U_iso_or_equiv
_atom_site_adp_type
_atom_site_calc_flag
_atom_site_refinement_flags
_atom_site_occupancy
Cu Cu 0.0000 0.0000 0.0000 0.0333(2) Uani d S 1
O O1 -0.06590(16) -0.0922(3) 0.14946(17) 0.0480(6) Uani d . 1
O O2 0.01489(15) -0.2039(3) 0.07497(16) 0.0423(5) Uani d . 1
N N1 0.11711(18) 0.0724(4) 0.0994(2) 0.0431(6) Uani d U 1
C C6 0.1839(3) 0.1421(6) 0.0812(3) 0.0679(12) Uani d U 1
H H6A 0.1818 0.1666 0.0175 0.081 Uiso calc R 1
C C1 -0.0087(3) -0.6538(5) 0.1984(3) 0.0627(11) Uani d . 1
H H1A -0.0156 -0.7519 0.1637 0.075 Uiso calc R 1
C C2 -0.0155(3) -0.5079(4) 0.1493(3) 0.0486(9) Uani d . 1
H H2B -0.0253 -0.5085 0.0814 0.058 Uiso calc R 1
C C3 -0.00809(19) -0.3593(4) 0.1982(2) 0.0341(7) Uani d . 1
C C4 -0.0211(2) -0.2048(4) 0.1387(2) 0.0375(7) Uani d . 1
C C5 0.1469(2) 0.0592(5) 0.1980(3) 0.0478(8) Uani d U 1
H H5A 0.1153 0.0148 0.2328 0.057 Uiso calc R 1
N N2 0.22960(19) 0.1189(4) 0.2419(2) 0.0533(8) Uani d U 1
C C7 0.2538(3) 0.1709(7) 0.1679(3) 0.0728(13) Uani d U 1
H H7A 0.3074 0.2169 0.1752 0.087 Uiso calc R 1
C C8 0.2838(3) 0.1327(6) 0.3459(3) 0.0695(12) Uani d . 1
H H8A 0.3422 0.1638 0.3639 0.083 Uiso calc R 1
C C9 0.2577(4) 0.1057(9) 0.4147(4) 0.107(2) Uani d . 1
H H9C 0.1997 0.0745 0.3990 0.128 Uiso calc R 1
H H9A 0.2963 0.1168 0.4816 0.128 Uiso calc R 1

loop_
_atom_site_aniso_label
_atom_site_aniso_U_11
_atom_site_aniso_U_22
_atom_site_aniso_U_33
_atom_site_aniso_U_12
_atom_site_aniso_U_13
_atom_site_aniso_U_23
Cu 0.0317(3) 0.0411(4) 0.0270(3) 0.0012(2) 0.0114(2) 0.0024(2)
O1 0.0608(15) 0.0420(14) 0.0393(13) 0.0160(11) 0.0178(11) 0.0031(10)
O2 0.0444(12) 0.0481(14) 0.0360(11) 0.0018(10) 0.0176(10) 0.0065(10)
N1 0.0390(14) 0.0504(16) 0.0354(14) -0.0037(13) 0.0098(11) 0.0025(13)
C6 0.050(2) 0.103(3) 0.047(2) -0.020(2) 0.0159(17) 0.002(2)
C1 0.090(3) 0.038(2) 0.070(3) -0.0032(19) 0.042(3) -0.0090(18)
C2 0.059(2) 0.045(2) 0.046(2) -0.0037(16) 0.0252(18) -0.0069(15)
C3 0.0355(15) 0.0318(16) 0.0368(16) -0.0003(12) 0.0161(13) 0.0005(13)
C4 0.0365(15) 0.0401(17) 0.0311(15) -0.0041(13) 0.0082(13) -0.0012(13)
C5 0.0463(19) 0.0520(19) 0.0411(17) -0.0077(16) 0.0129(15) 0.0031(16)
N2 0.0452(16) 0.063(2) 0.0390(15) -0.0081(14) 0.0029(13) -0.0029(14)
C7 0.048(2) 0.105(4) 0.063(2) -0.026(2) 0.0194(19) 0.000(2)
C8 0.052(2) 0.090(3) 0.052(2) -0.018(2) 0.0054(19) -0.002(2)
C9 0.084(4) 0.165(6) 0.061(3) -0.039(4) 0.017(3) -0.019(4)

loop_
_atom_type_symbol
_atom_type_description
_atom_type_scat_dispersion_real
_atom_type_scat_dispersion_imag
_atom_type_scat_source
C C 0.0033 0.0016 'International Tables Vol C Tables 4.2.6.8 and 6.1.1.4'
H H 0.0000 0.0000 'International Tables Vol C Tables 4.2.6.8 and 6.1.1.4'
N N 0.0061 0.0033 'International Tables Vol C Tables 4.2.6.8 and 6.1.1.4'
O O 0.0106 0.0060 'International Tables Vol C Tables 4.2.6.8 and 6.1.1.4'
Cu Cu 0.3201 1.2651 'International Tables Vol C Tables 4.2.6.8 and 6.1.1.4'

loop_
_geom_angle_atom_site_label_1
_geom_angle_atom_site_label_2
_geom_angle_atom_site_label_3
_geom_angle_site_symmetry_1
_geom_angle_site_symmetry_3
_geom_angle
O2 Cu O2 . 5 180.00(13)
O2 Cu N1 . 5 91.21(11)
O2 Cu N1 5 5 88.79(11)
O2 Cu N1 . . 88.79(11)
O2 Cu N1 5 . 91.21(11)
N1 Cu N1 5 . 180.0(2)
C4 O2 Cu . . 114.3(2)
C5 N1 C6 . . 105.0(3)
C5 N1 Cu . . 126.9(2)
C6 N1 Cu . . 128.1(2)
C7 C6 N1 . . 110.9(4)
C7 C6 H6A . . 124.6
N1 C6 H6A . . 124.6
C2 C1 C1 . 2 119.4(2)
C2 C1 H1A . . 120.3
C1 C1 H1A 2 . 120.3
C1 C2 C3 . . 121.7(4)
C1 C2 H2B . . 119.2
C3 C2 H2B . . 119.2
C2 C3 C3 . 2 118.8(2)
C2 C3 C4 . . 118.9(3)
C3 C3 C4 2 . 122.22(16)
O1 C4 O2 . . 124.1(3)
O1 C4 C3 . . 121.2(3)
O2 C4 C3 . . 114.6(3)
N1 C5 N2 . . 110.9(3)
N1 C5 H5A . . 124.5
N2 C5 H5A . . 124.5
C7 N2 C5 . . 107.6(3)
C7 N2 C8 . . 123.6(3)
C5 N2 C8 . . 128.8(3)
C6 C7 N2 . . 105.6(3)
C6 C7 H7A . . 127.2
N2 C7 H7A . . 127.2
C9 C8 N2 . . 123.8(4)
C9 C8 H8A . . 118.1
N2 C8 H8A . . 118.1
C8 C9 H9C . . 120.0
C8 C9 H9A . . 120.0
H9C C9 H9A . . 120.0

loop_
_geom_bond_atom_site_label_1
_geom_bond_atom_site_label_2
_geom_bond_site_symmetry_2
_geom_bond_distance
Cu O2 . 1.952(2)
Cu O2 5 1.952(2)
Cu N1 5 1.993(3)
Cu N1 . 1.993(3)
O1 C4 . 1.228(4)
O2 C4 . 1.280(4)
N1 C5 . 1.317(4)
N1 C6 . 1.358(5)
C6 C7 . 1.350(6)
C6 H6A . 0.9300
C1 C2 . 1.371(5)
C1 C1 2 1.405(8)
C1 H1A . 0.9300
C2 C3 . 1.387(4)
C2 H2B . 0.9300
C3 C3 2 1.415(6)
C3 C4 . 1.496(4)
C5 N2 . 1.351(4)
C5 H5A . 0.9300
N2 C7 . 1.351(5)
N2 C8 . 1.420(5)
C7 H7A . 0.9300
C8 C9 . 1.250(7)
C8 H8A . 0.9300
C9 H9C . 0.9300
C9 H9A . 0.9300

loop_
_geom_hbond_atom_site_label_D
_geom_hbond_atom_site_label_H
_geom_hbond_atom_site_label_A
_geom_hbond_site_symmetry_A
_geom_hbond_distance_DH
_geom_hbond_distance_HA
_geom_hbond_distance_DA
_geom_hbond_angle_DHA
_geom_hbond_publ_flag
C5 H5A O1 2 0.93 2.33 3.243(5) 167 y
C6 H6A O1 5 0.93 2.50 3.158(5) 128 y
C8 H8A O2 4 0.93 2.43 3.342(6) 168 y
C9 H9C O1 2_555 0.93 2.45 3.349(8) 162 y

loop_
_geom_torsion_atom_site_label_1
_geom_torsion_atom_site_label_2
_geom_torsion_atom_site_label_3
_geom_torsion_atom_site_label_4
_geom_torsion_site_symmetry_1
_geom_torsion_site_symmetry_4
_geom_torsion
N1 Cu O2 C4 5 . -84.6(2)
N1 Cu O2 C4 . . 95.4(2)
O2 Cu N1 C5 . . -44.5(3)
O2 Cu N1 C5 5 . 135.5(3)
O2 Cu N1 C6 . . 133.9(4)
O2 Cu N1 C6 5 . -46.1(4)
C5 N1 C6 C7 . . 0.1(5)
Cu N1 C6 C7 . . -178.7(3)
C1 C1 C2 C3 2 . -1.9(8)
C1 C2 C3 C3 . 2 0.9(6)
C1 C2 C3 C4 . . -176.6(4)
Cu O2 C4 O1 . . 4.0(4)
Cu O2 C4 C3 . . -178.59(18)
C2 C3 C4 O1 . . 135.5(3)
C3 C3 C4 O1 2 . -42.0(5)
C2 C3 C4 O2 . . -42.0(4)
C3 C3 C4 O2 2 . 140.5(4)
C6 N1 C5 N2 . . 0.3(5)
Cu N1 C5 N2 . . 179.1(3)
N1 C5 N2 C7 . . -0.6(5)
N1 C5 N2 C8 . . 177.6(4)
N1 C6 C7 N2 . . -0.4(6)
C5 N2 C7 C6 . . 0.6(5)
C8 N2 C7 C6 . . -177.7(4)
C7 N2 C8 C9 . . 169.9(6)
C5 N2 C8 C9 . . -8.1(9)
